data_7019643
loop_
_publ_author_name
'Day, Benjamin M.'
'Dyer, Philip W.'
'Coles, Martyn P.'

_publ_section_title
;
 Hydroformylation by Pt-Sn compounds from N-heterocyclic stannylenes.
;
_journal_issue 25
_journal_name_full 'Dalton transactions (Cambridge, England : 2003)'
_journal_page_first 7457
_journal_page_last 7460
_journal_paper_doi 10.1039/c2dt30988b
_journal_volume 41
_journal_year 2012
_chemical_compound_source 'synthesis as described'
_chemical_formula_moiety 'C78 H120 Cl4 N6 Pt Si3 Sn4, 5.5(C6 H6)'
_chemical_formula_sum 'C111 H153 Cl4 N6 Pt Si3 Sn4'
_chemical_formula_weight 2467.31
_chemical_name_systematic
;
?
;
_space_group_IT_number 2
_symmetry_cell_setting triclinic
_symmetry_Int_Tables_number 2
_symmetry_space_group_name_Hall '-P 1'
_symmetry_space_group_name_H-M 'P -1'
_atom_sites_solution_hydrogens geom
_atom_sites_solution_primary direct
_atom_sites_solution_secondary difmap
_audit_conform_dict_location ftp://ftp.iucr.org/pub/cif_core.dic
_audit_conform_dict_name cif_core.dic
_audit_conform_dict_version 2.2
_audit_creation_date 2011-03-09T08:55:39-00:00
_audit_creation_method 'WinGX routine CIF_UPDATE'
_cell_angle_alpha 68.806(1)
_cell_angle_beta 74.334(2)
_cell_angle_gamma 76.225(1)
_cell_formula_units_Z 2
_cell_length_a 15.6213(4)
_cell_length_b 18.4765(5)
_cell_length_c 22.0450(6)
_cell_measurement_reflns_used 24970
_cell_measurement_temperature 120(2)
_cell_measurement_theta_max 27.485
_cell_measurement_theta_min 2.910
_cell_measurement_wavelength 0.71073
_cell_volume 5641.7(3)
_computing_cell_refinement 'DENZO (Otwinowski & Minor, 1997) & COLLECT (Hooft, R.W.W., 1998)'
_computing_data_collection 'COLLECT (Hooft, R.W.W., 1998)'
_computing_data_reduction 'DENZO (Otwinowski & Minor, 1997) & COLLECT (Hooft, R.W.W., 1998)'
_computing_structure_refinement 'SHELXL-97 (Sheldrick, 1997)'
_diffrn_ambient_temperature 120(2)
_diffrn_detector_area_resol_mean 9.091
_diffrn_measured_fraction_theta_full 0.998
_diffrn_measured_fraction_theta_max 0.998
_diffrn_measurement_device '95mm CCD camera on \k-goniostat'
_diffrn_measurement_device_type 'Bruker-Nonius Roper CCD camera on \k-goniostat'
_diffrn_measurement_method '\f & \w scans''
_diffrn_orient_matrix_type 'by Bruker AXS Collect from scalepack cell'
_diffrn_orient_matrix_UB_11 -0.0391665
_diffrn_orient_matrix_UB_12 0.0163402
_diffrn_orient_matrix_UB_13 0.0384206
_diffrn_orient_matrix_UB_21 -0.0547390
_diffrn_orient_matrix_UB_22 0.0004541
_diffrn_orient_matrix_UB_23 -0.0154875
_diffrn_orient_matrix_UB_31 -0.0008119
_diffrn_orient_matrix_UB_32 -0.0564519
_diffrn_orient_matrix_UB_33 0.0274380
_diffrn_radiation_monochromator graphite
_diffrn_radiation_type MoK\a
_diffrn_radiation_wavelength 0.71073
_diffrn_reflns_av_R_equivalents 0.0595
_diffrn_reflns_av_unetI/netI 0.054
_diffrn_reflns_limit_h_max 20
_diffrn_reflns_limit_h_min -20
_diffrn_reflns_limit_k_max 23
_diffrn_reflns_limit_k_min -23
_diffrn_reflns_limit_l_max 28
_diffrn_reflns_limit_l_min -28
_diffrn_reflns_number 114438
_diffrn_reflns_theta_full 27.48
_diffrn_reflns_theta_max 27.48
_diffrn_reflns_theta_min 2.94
_diffrn_source 'Bruker-Nonius FR591 rotating anode'
_exptl_absorpt_coefficient_mu 2.282
_exptl_absorpt_correction_T_max 0.7456
_exptl_absorpt_correction_T_min 0.5659
_exptl_absorpt_correction_type multi-scan
_exptl_absorpt_process_details 'SADABS 2007/2 (Sheldrick, G.M., 2007)'
_exptl_crystal_colour Red
_exptl_crystal_density_diffrn 1.452
_exptl_crystal_density_method 'not measured'
_exptl_crystal_description Block
_exptl_crystal_F_000 2498
_exptl_crystal_size_max 0.20
_exptl_crystal_size_mid 0.18
_exptl_crystal_size_min 0.10
_refine_diff_density_max 4.245
_refine_diff_density_min -3.183
_refine_diff_density_rms 0.156
_refine_ls_extinction_method none
_refine_ls_goodness_of_fit_ref 1.061
_refine_ls_hydrogen_treatment constr
_refine_ls_matrix_type full
_refine_ls_number_parameters 1030
_refine_ls_number_reflns 25805
_refine_ls_number_restraints 56
_refine_ls_restrained_S_all 1.061
_refine_ls_R_factor_all 0.074
_refine_ls_R_factor_gt 0.0571
_refine_ls_shift/su_max 0.002
_refine_ls_shift/su_mean 0
_refine_ls_structure_factor_coef Fsqd
_refine_ls_weighting_details 'calc w=1/[\s^2^(Fo^2^)+(0.0638P)^2^+26.7361P] where P=(Fo^2^+2Fc^2^)/3'
_refine_ls_weighting_scheme calc
_refine_ls_wR_factor_gt 0.1357
_refine_ls_wR_factor_ref 0.1453
_reflns_number_gt 20804
_reflns_number_total 25805
_reflns_threshold_expression >2sigma(I)
_cod_data_source_file c2dt30988b.txt
_cod_data_source_block (4)-mar311
_cod_database_code 7019643

loop_
_symmetry_equiv_pos_as_xyz
'x, y, z'
'-x, -y, -z'

loop_
_atom_site_label
_atom_site_type_symbol
_atom_site_fract_x
_atom_site_fract_y
_atom_site_fract_z
_atom_site_U_iso_or_equiv
_atom_site_adp_type
_atom_site_occupancy
_atom_site_symmetry_multiplicity
_atom_site_calc_flag
_atom_site_refinement_flags
_atom_site_disorder_assembly
_atom_site_disorder_group
Pt Pt 0.586177(14) 0.260325(13) 0.246636(11) 0.02591(7) Uani 1 1 d . . .
Sn1 Sn 0.49383(2) 0.16188(2) 0.250972(18) 0.02477(9) Uani 1 1 d . . .
Sn2 Sn 0.46067(2) 0.35703(2) 0.19249(2) 0.02823(10) Uani 1 1 d . . .
Sn3 Sn 0.72257(2) 0.15095(2) 0.257551(18) 0.02434(9) Uani 1 1 d . A .
Sn4 Sn 0.62509(3) 0.36759(2) 0.27731(2) 0.02947(10) Uani 1 1 d . B .
Cl1 Cl 0.40987(10) 0.11274(9) 0.35909(7) 0.0318(3) Uani 1 1 d . . .
Cl2 Cl 0.59533(10) 0.04661(9) 0.24020(7) 0.0349(3) Uani 1 1 d . . .
Cl3 Cl 0.51115(11) 0.40732(11) 0.07720(8) 0.0469(4) Uani 1 1 d . . .
Cl4 Cl 0.43302(11) 0.47276(9) 0.22289(9) 0.0387(4) Uani 1 1 d . . .
Si1 Si 0.31308(10) 0.25672(10) 0.18399(8) 0.0257(3) Uani 1 1 d . . .
Si2 Si 0.89311(11) 0.05623(11) 0.24748(8) 0.0311(4) Uani 1 1 d . A .
Si3 Si 0.67132(13) 0.45434(11) 0.34287(12) 0.0431(5) Uani 1 1 d . B .
N1 N 0.4091(3) 0.1849(3) 0.1881(2) 0.0254(10) Uani 1 1 d . . .
N2 N 0.3355(3) 0.3322(3) 0.2047(2) 0.0263(10) Uani 1 1 d . . .
N3 N 0.8129(3) 0.0788(3) 0.3133(2) 0.0242(10) Uani 1 1 d . . .
N4 N 0.8247(3) 0.1122(3) 0.1908(2) 0.0281(11) Uani 1 1 d . . .
N5 N 0.7171(4) 0.4359(3) 0.2668(3) 0.0421(15) Uani 1 1 d . . .
N6 N 0.5818(3) 0.4042(3) 0.3584(3) 0.0321(11) Uani 1 1 d . . .
C1 C 0.4310(4) 0.1285(4) 0.1521(3) 0.0318(14) Uani 1 1 d . . .
C2 C 0.4909(4) 0.1445(4) 0.0895(3) 0.0370(15) Uani 1 1 d . . .
C3 C 0.5172(5) 0.0856(5) 0.0592(4) 0.0477(19) Uani 1 1 d . . .
H3 H 0.5579 0.0947 0.0174 0.057 Uiso 1 1 calc R . .
C4 C 0.4858(5) 0.0152(5) 0.0884(4) 0.054(2) Uani 1 1 d . . .
H4 H 0.5053 -0.024 0.0671 0.064 Uiso 1 1 calc R . .
C5 C 0.4259(5) 0.0012(5) 0.1486(4) 0.0465(18) Uani 1 1 d . . .
H5 H 0.4035 -0.0474 0.1675 0.056 Uiso 1 1 calc R . .
C6 C 0.3973(4) 0.0558(4) 0.1824(3) 0.0335(14) Uani 1 1 d . . .
C7 C 0.5295(4) 0.2202(5) 0.0570(3) 0.0426(17) Uani 1 1 d . . .
H7 H 0.4939 0.2575 0.0814 0.051 Uiso 1 1 calc R . .
C8 C 0.6277(5) 0.2095(5) 0.0622(4) 0.050(2) Uani 1 1 d . . .
H8A H 0.6497 0.26 0.0405 0.075 Uiso 1 1 calc R . .
H8B H 0.6642 0.1714 0.0402 0.075 Uiso 1 1 calc R . .
H8C H 0.6319 0.1901 0.1091 0.075 Uiso 1 1 calc R . .
C9 C 0.5206(6) 0.2588(6) -0.0160(4) 0.065(3) Uani 1 1 d . . .
H9A H 0.5462 0.3077 -0.0348 0.098 Uiso 1 1 calc R . .
H9B H 0.4568 0.2705 -0.0186 0.098 Uiso 1 1 calc R . .
H9C H 0.553 0.2229 -0.0412 0.098 Uiso 1 1 calc R . .
C10 C 0.3318(4) 0.0373(4) 0.2485(3) 0.0340(14) Uani 1 1 d . . .
H10 H 0.3199 0.0831 0.2652 0.041 Uiso 1 1 calc R . .
C11 C 0.2417(5) 0.0255(4) 0.2400(4) 0.0443(17) Uani 1 1 d . . .
H11A H 0.2001 0.0135 0.2833 0.066 Uiso 1 1 calc R . .
H11B H 0.2523 -0.0182 0.2223 0.066 Uiso 1 1 calc R . .
H11C H 0.2155 0.0736 0.2092 0.066 Uiso 1 1 calc R . .
C12 C 0.3705(5) -0.0357(4) 0.3001(4) 0.0454(17) Uani 1 1 d . . .
H12A H 0.3266 -0.0459 0.3423 0.068 Uiso 1 1 calc R . .
H12B H 0.4262 -0.0268 0.3067 0.068 Uiso 1 1 calc R . .
H12C H 0.3833 -0.0812 0.2842 0.068 Uiso 1 1 calc R . .
C13 C 0.2649(3) 0.3888(3) 0.2274(3) 0.0239(11) Uani 1 1 d . . .
C14 C 0.2321(4) 0.4602(3) 0.1824(3) 0.0281(12) Uani 1 1 d . . .
C15 C 0.1728(4) 0.5171(4) 0.2067(3) 0.0335(14) Uani 1 1 d . . .
H15 H 0.1517 0.5654 0.1763 0.04 Uiso 1 1 calc R . .
C16 C 0.1436(4) 0.5051(4) 0.2743(3) 0.0318(13) Uani 1 1 d . . .
H16 H 0.1038 0.5449 0.2903 0.038 Uiso 1 1 calc R . .
C17 C 0.1733(4) 0.4342(4) 0.3179(3) 0.0291(12) Uani 1 1 d . . .
H17 H 0.1514 0.4251 0.3642 0.035 Uiso 1 1 calc R . .
C18 C 0.2336(4) 0.3759(3) 0.2969(3) 0.0249(12) Uani 1 1 d . . .
C19 C 0.2612(4) 0.4793(4) 0.1067(3) 0.0338(14) Uani 1 1 d . . .
H19 H 0.3062 0.4343 0.0971 0.041 Uiso 1 1 calc R . .
C20 C 0.1804(5) 0.4889(4) 0.0763(3) 0.0436(17) Uani 1 1 d . . .
H20A H 0.1525 0.4412 0.097 0.065 Uiso 1 1 calc R . .
H20B H 0.2005 0.4977 0.0284 0.065 Uiso 1 1 calc R . .
H20C H 0.1364 0.534 0.0839 0.065 Uiso 1 1 calc R . .
C21 C 0.3056(5) 0.5534(4) 0.0747(4) 0.0479(19) Uani 1 1 d . . .
H21A H 0.3236 0.5636 0.0265 0.072 Uiso 1 1 calc R . .
H21B H 0.3589 0.5457 0.093 0.072 Uiso 1 1 calc R . .
H21C H 0.2628 0.5982 0.084 0.072 Uiso 1 1 calc R . .
C22 C 0.2647(4) 0.3001(3) 0.3480(3) 0.0275(12) Uani 1 1 d . . .
H22 H 0.2948 0.2607 0.3244 0.033 Uiso 1 1 calc R . .
C23 C 0.1853(5) 0.2665(4) 0.4015(3) 0.0412(16) Uani 1 1 d . . .
H23A H 0.2078 0.2175 0.4334 0.062 Uiso 1 1 calc R . .
H23B H 0.1437 0.2561 0.3805 0.062 Uiso 1 1 calc R . .
H23C H 0.1537 0.3046 0.4248 0.062 Uiso 1 1 calc R . .
C24 C 0.3341(5) 0.3119(4) 0.3800(3) 0.0411(16) Uani 1 1 d . . .
H24A H 0.3534 0.2621 0.4126 0.062 Uiso 1 1 calc R . .
H24B H 0.3068 0.3516 0.4023 0.062 Uiso 1 1 calc R . .
H24C H 0.3863 0.3294 0.3456 0.062 Uiso 1 1 calc R . .
C25 C 0.2082(4) 0.2240(4) 0.2429(3) 0.0341(14) Uani 1 1 d . . .
H25A H 0.1931 0.1815 0.2329 0.051 Uiso 1 1 calc R . .
H25B H 0.1587 0.2683 0.238 0.051 Uiso 1 1 calc R . .
H25C H 0.2178 0.205 0.2885 0.051 Uiso 1 1 calc R . .
C26 C 0.2923(5) 0.2854(4) 0.0985(3) 0.0397(16) Uani 1 1 d . . .
H26A H 0.2803 0.2397 0.0913 0.06 Uiso 1 1 calc R . .
H26B H 0.3455 0.3042 0.066 0.06 Uiso 1 1 calc R . .
H26C H 0.2402 0.3272 0.0931 0.06 Uiso 1 1 calc R . .
C27 C 0.8083(4) 0.0435(3) 0.3836(3) 0.0238(11) Uani 1 1 d . . .
C28 C 0.7565(4) -0.0168(3) 0.4208(3) 0.0263(12) Uani 1 1 d . . .
C29 C 0.7523(4) -0.0479(4) 0.4889(3) 0.0304(13) Uani 1 1 d . . .
H29 H 0.7158 -0.0874 0.5145 0.036 Uiso 1 1 calc R . .
C30 C 0.7996(4) -0.0231(4) 0.5207(3) 0.0329(14) Uani 1 1 d . . .
H30 H 0.7958 -0.0453 0.5674 0.039 Uiso 1 1 calc R . .
C31 C 0.8526(4) 0.0345(4) 0.4833(3) 0.0300(13) Uani 1 1 d . . .
H31 H 0.8865 0.0508 0.5046 0.036 Uiso 1 1 calc R . .
C32 C 0.8574(4) 0.0692(3) 0.4150(3) 0.0261(12) Uani 1 1 d . . .
C33 C 0.7032(4) -0.0493(4) 0.3908(3) 0.0330(13) Uani 1 1 d . . .
H33 H 0.7163 -0.0235 0.3415 0.04 Uiso 1 1 calc R . .
C34 C 0.7314(6) -0.1386(4) 0.4049(4) 0.0499(19) Uani 1 1 d . . .
H34A H 0.6963 -0.1575 0.3846 0.075 Uiso 1 1 calc R . .
H34B H 0.7203 -0.1651 0.453 0.075 Uiso 1 1 calc R . .
H34C H 0.7956 -0.15 0.3861 0.075 Uiso 1 1 calc R . .
C35 C 0.6020(4) -0.0308(4) 0.4160(4) 0.0435(17) Uani 1 1 d . . .
H35A H 0.5698 -0.0522 0.3955 0.065 Uiso 1 1 calc R . .
H35B H 0.5836 0.0263 0.4044 0.065 Uiso 1 1 calc R . .
H35C H 0.5877 -0.0547 0.4644 0.065 Uiso 1 1 calc R . .
C36 C 0.9137(4) 0.1353(4) 0.3777(3) 0.0309(13) Uani 1 1 d . . .
H36 H 0.9152 0.1494 0.3292 0.037 Uiso 1 1 calc R . .
C37 C 1.0104(5) 0.1110(5) 0.3880(4) 0.0462(18) Uani 1 1 d . . .
H37A H 1.0438 0.155 0.363 0.069 Uiso 1 1 calc R . .
H37B H 1.0391 0.0659 0.3723 0.069 Uiso 1 1 calc R . .
H37C H 1.0105 0.0964 0.4354 0.069 Uiso 1 1 calc R . .
C38 C 0.8696(6) 0.2080(4) 0.3989(4) 0.054(2) Uani 1 1 d . . .
H38A H 0.8076 0.2234 0.392 0.081 Uiso 1 1 calc R . .
H38B H 0.9037 0.2513 0.3724 0.081 Uiso 1 1 calc R . .
H38C H 0.8693 0.196 0.4461 0.081 Uiso 1 1 calc R . .
C51 C 0.9208(6) -0.0515(5) 0.2661(4) 0.054(2) Uani 1 1 d . . .
H51A H 0.9596 -0.0733 0.2989 0.082 Uiso 1 1 calc R A .
H51B H 0.9524 -0.0639 0.2253 0.082 Uiso 1 1 calc R . .
H51C H 0.8653 -0.0746 0.2841 0.082 Uiso 1 1 calc R . .
C52 C 1.0004(4) 0.0953(5) 0.2244(4) 0.051(2) Uani 1 1 d . . .
H52A H 1.0383 0.0634 0.2566 0.076 Uiso 1 1 calc R A .
H52B H 0.9877 0.1498 0.2245 0.076 Uiso 1 1 calc R . .
H52C H 1.0319 0.0933 0.18 0.076 Uiso 1 1 calc R . .
C65 C 0.5146(4) 0.3797(4) 0.4171(3) 0.0331(13) Uani 1 1 d . B .
C66 C 0.4385(4) 0.4351(4) 0.4318(4) 0.0375(15) Uani 1 1 d . . .
C67 C 0.3732(5) 0.4115(4) 0.4890(4) 0.0417(16) Uani 1 1 d . B .
H67 H 0.3227 0.4487 0.499 0.05 Uiso 1 1 calc R . .
C68 C 0.3804(5) 0.3347(5) 0.5315(4) 0.0441(17) Uani 1 1 d . . .
H68 H 0.3349 0.3193 0.5699 0.053 Uiso 1 1 calc R B .
C69 C 0.4542(4) 0.2812(4) 0.5173(3) 0.0377(15) Uani 1 1 d . B .
H69 H 0.4588 0.2285 0.5463 0.045 Uiso 1 1 calc R . .
C70 C 0.5225(4) 0.3020(4) 0.4617(3) 0.0306(13) Uani 1 1 d . . .
C71 C 0.4255(5) 0.5196(4) 0.3878(4) 0.0420(16) Uani 1 1 d . B .
H71 H 0.4742 0.5252 0.347 0.05 Uiso 1 1 calc R . .
C72 C 0.4344(7) 0.5748(5) 0.4222(5) 0.069(3) Uani 1 1 d . . .
H72A H 0.4261 0.6291 0.3927 0.103 Uiso 1 1 calc R B .
H72B H 0.4943 0.5614 0.433 0.103 Uiso 1 1 calc R . .
H72C H 0.3884 0.5693 0.4632 0.103 Uiso 1 1 calc R . .
C73 C 0.3349(6) 0.5441(5) 0.3658(4) 0.063(2) Uani 1 1 d . . .
H73A H 0.3297 0.599 0.3371 0.094 Uiso 1 1 calc R B .
H73B H 0.2858 0.5384 0.405 0.094 Uiso 1 1 calc R . .
H73C H 0.3313 0.5104 0.3412 0.094 Uiso 1 1 calc R . .
C74 C 0.6028(4) 0.2391(4) 0.4514(3) 0.0326(14) Uani 1 1 d . B .
H74 H 0.6495 0.2655 0.4142 0.039 Uiso 1 1 calc R . .
C75 C 0.5776(5) 0.1771(4) 0.4312(3) 0.0409(16) Uani 1 1 d . . .
H75A H 0.6307 0.1378 0.4248 0.061 Uiso 1 1 calc R B .
H75B H 0.5555 0.2025 0.3896 0.061 Uiso 1 1 calc R . .
H75C H 0.5303 0.1514 0.4662 0.061 Uiso 1 1 calc R . .
C76 C 0.6448(5) 0.1998(5) 0.5128(4) 0.0466(18) Uani 1 1 d . . .
H76A H 0.6963 0.1601 0.5041 0.07 Uiso 1 1 calc R B .
H76B H 0.6 0.1747 0.5506 0.07 Uiso 1 1 calc R . .
H76C H 0.6652 0.2395 0.5231 0.07 Uiso 1 1 calc R . .
C77 C 0.7339(6) 0.4044(5) 0.4118(5) 0.065(3) Uani 1 1 d . . .
H77A H 0.7845 0.4316 0.4042 0.097 Uiso 1 1 calc R B .
H77B H 0.7566 0.3497 0.4135 0.097 Uiso 1 1 calc R . .
H77C H 0.6933 0.4058 0.4541 0.097 Uiso 1 1 calc R . .
C78 C 0.6501(6) 0.5617(5) 0.3304(6) 0.076(3) Uani 1 1 d . . .
H78A H 0.7073 0.5801 0.3223 0.114 Uiso 1 1 calc R B .
H78B H 0.6104 0.5719 0.3703 0.114 Uiso 1 1 calc R . .
H78C H 0.6213 0.5898 0.2922 0.114 Uiso 1 1 calc R . .
C79 C 0.4414(4) 0.7598(4) 0.2724(4) 0.078(3) Uiso 1 1 d G . .
H79 H 0.3908 0.738 0.3024 0.094 Uiso 1 1 calc R . .
C80 C 0.5052(6) 0.7773(5) 0.2962(3) 0.093(3) Uiso 1 1 d G . .
H80 H 0.4981 0.7676 0.3425 0.111 Uiso 1 1 calc R . .
C81 C 0.5793(5) 0.8091(5) 0.2522(4) 0.108(4) Uiso 1 1 d G . .
H81 H 0.6229 0.8211 0.2685 0.129 Uiso 1 1 calc R . .
C82 C 0.5897(5) 0.8234(5) 0.1845(4) 0.101(4) Uiso 1 1 d G . .
H82 H 0.6404 0.8452 0.1544 0.121 Uiso 1 1 calc R . .
C83 C 0.5259(6) 0.8059(5) 0.1606(3) 0.106(4) Uiso 1 1 d G . .
H83 H 0.533 0.8157 0.1143 0.127 Uiso 1 1 calc R . .
C84 C 0.4518(5) 0.7741(5) 0.2046(4) 0.093(3) Uiso 1 1 d G . .
H84 H 0.4082 0.7621 0.1883 0.112 Uiso 1 1 calc R . .
C91 C -0.1851(5) 0.7093(7) 0.2649(6) 0.148(6) Uiso 1 1 d G . .
H91 H -0.2478 0.7095 0.282 0.177 Uiso 1 1 calc R . .
C92 C -0.1448(6) 0.6884(6) 0.2079(6) 0.127(5) Uiso 1 1 d G . .
H92 H -0.18 0.6744 0.186 0.152 Uiso 1 1 calc R . .
C93 C -0.0530(7) 0.6881(5) 0.1828(4) 0.117(5) Uiso 1 1 d G . .
H93 H -0.0255 0.6738 0.1439 0.141 Uiso 1 1 calc R . .
C94 C -0.0015(5) 0.7086(5) 0.2148(5) 0.085(3) Uiso 1 1 d G . .
H94 H 0.0613 0.7083 0.1977 0.103 Uiso 1 1 calc R . .
C95 C -0.0418(7) 0.7294(6) 0.2718(5) 0.129(5) Uiso 1 1 d G . .
H95 H -0.0066 0.7435 0.2936 0.155 Uiso 1 1 calc R . .
C96 C -0.1336(8) 0.7298(7) 0.2968(5) 0.189(9) Uiso 1 1 d G . .
H96 H -0.1611 0.7441 0.3358 0.227 Uiso 1 1 calc R . .
C97 C 0.2310(5) 0.1970(3) -0.0258(3) 0.090(3) Uiso 1 1 d G . .
H97 H 0.256 0.2419 -0.0563 0.108 Uiso 1 1 calc R . .
C98 C 0.1397(4) 0.1953(3) -0.0161(3) 0.083(3) Uiso 1 1 d G . .
H98 H 0.1024 0.239 -0.0399 0.1 Uiso 1 1 calc R . .
C99 C 0.1030(3) 0.1296(4) 0.0285(3) 0.057(2) Uiso 1 1 d G . .
H99 H 0.0406 0.1284 0.0352 0.068 Uiso 1 1 calc R . .
C100 C 0.1576(4) 0.0656(3) 0.0634(3) 0.064(2) Uiso 1 1 d G . .
H100 H 0.1325 0.0207 0.0939 0.077 Uiso 1 1 calc R . .
C101 C 0.2489(4) 0.0674(3) 0.0537(3) 0.066(2) Uiso 1 1 d G . .
H101 H 0.2862 0.0237 0.0775 0.079 Uiso 1 1 calc R . .
C102 C 0.2856(3) 0.1331(4) 0.0091(3) 0.077(3) Uiso 1 1 d G . .
H102 H 0.348 0.1342 0.0024 0.092 Uiso 1 1 calc R . .
C103 C 0.2466(2) 0.6898(2) 0.20875(18) 0.061(2) Uiso 1 1 d G . .
H103 H 0.2647 0.6348 0.2173 0.073 Uiso 1 1 calc R . .
C104 C 0.2010(3) 0.7193(2) 0.26057(19) 0.064(2) Uiso 1 1 d G . .
H104 H 0.188 0.6843 0.3046 0.077 Uiso 1 1 calc R . .
C105 C 0.1746(3) 0.7998(2) 0.2480(2) 0.075(3) Uiso 1 1 d G . .
H105 H 0.1435 0.8199 0.2834 0.09 Uiso 1 1 calc R . .
C106 C 0.1937(3) 0.8509(2) 0.1836(2) 0.078(3) Uiso 1 1 d G . .
H106 H 0.1756 0.9059 0.175 0.094 Uiso 1 1 calc R . .
C107 C 0.2392(3) 0.8215(2) 0.1318(2) 0.083(3) Uiso 1 1 d G . .
H107 H 0.2523 0.8564 0.0878 0.099 Uiso 1 1 calc R . .
C108 C 0.2657(3) 0.7410(2) 0.14436(19) 0.076(3) Uiso 1 1 d G . .
H108 H 0.2968 0.7209 0.1089 0.091 Uiso 1 1 calc R . .
C109 C 0.0660(4) 0.5257(3) 0.4480(2) 0.121(5) Uiso 1 1 d G . .
H109 H 0.1125 0.5453 0.4116 0.145 Uiso 1 1 calc R . .
C110 C -0.0283(4) 0.5523(3) 0.4385(3) 0.184(8) Uiso 1 1 d G . .
H110 H -0.0438 0.5853 0.3973 0.221 Uiso 1 1 calc R . .
C111 C -0.0905(4) 0.5251(3) 0.4943(3) 0.137(6) Uiso 1 1 d G . .
H111 H -0.1526 0.5419 0.4932 0.164 Uiso 1 1 calc R . .
C39 C 0.8456(4) 0.1447(4) 0.1206(3) 0.031(3) Uani 0.71(2) 1 d PGD A 1
C40 C 0.8505(4) 0.0953(4) 0.0839(3) 0.035(3) Uani 0.71(2) 1 d PGD A 1
C41 C 0.8712(4) 0.1217(4) 0.0148(3) 0.047(4) Uani 0.71(2) 1 d PGD A 1
H41 H 0.876 0.0869 -0.0092 0.056 Uiso 0.71(2) 1 calc PR A 1
C42 C 0.8847(7) 0.1979(11) -0.0185(5) 0.056(5) Uani 0.71(2) 1 d PD A 1
H42 H 0.8964 0.2167 -0.0657 0.067 Uiso 0.71(2) 1 calc PR A 1
C43 C 0.8814(7) 0.2475(9) 0.0168(5) 0.047(3) Uani 0.71(2) 1 d PD A 1
H43 H 0.8925 0.2999 -0.0065 0.057 Uiso 0.71(2) 1 calc PR A 1
C44 C 0.8619(6) 0.2217(8) 0.0860(4) 0.033(3) Uani 0.71(2) 1 d PD A 1
C45 C 0.8347(7) 0.0102(9) 0.1161(7) 0.043(3) Uani 0.71(2) 1 d PD A 1
H45 H 0.8185 0.0001 0.1653 0.052 Uiso 0.71(2) 1 calc PR A 1
C46 C 0.9211(8) -0.0482(12) 0.1021(10) 0.069(5) Uani 0.71(2) 1 d PD A 1
H46A H 0.9084 -0.1022 0.1239 0.104 Uiso 0.71(2) 1 calc PR A 1
H46B H 0.9688 -0.041 0.1195 0.104 Uiso 0.71(2) 1 calc PR A 1
H46C H 0.9406 -0.0385 0.0541 0.104 Uiso 0.71(2) 1 calc PR A 1
C47 C 0.7561(8) -0.0078(11) 0.0964(8) 0.060(4) Uani 0.71(2) 1 d PD A 1
H47A H 0.7494 -0.0632 0.1191 0.09 Uiso 0.71(2) 1 calc PR A 1
H47B H 0.7689 0.0028 0.0482 0.09 Uiso 0.71(2) 1 calc PR A 1
H47C H 0.7002 0.0256 0.1094 0.09 Uiso 0.71(2) 1 calc PR A 1
C48 C 0.8601(6) 0.2797(6) 0.1211(6) 0.038(3) Uani 0.71(2) 1 d PD A 1
H48 H 0.8546 0.2504 0.1696 0.045 Uiso 0.71(2) 1 calc PR A 1
C49 C 0.9460(9) 0.3172(9) 0.0970(8) 0.073(5) Uani 0.71(2) 1 d PD A 1
H49A H 0.9416 0.3536 0.1212 0.11 Uiso 0.71(2) 1 calc PR A 1
H49B H 0.9532 0.346 0.0493 0.11 Uiso 0.71(2) 1 calc PR A 1
H49C H 0.9982 0.276 0.105 0.11 Uiso 0.71(2) 1 calc PR A 1
C50 C 0.7770(8) 0.3445(8) 0.1121(7) 0.054(4) Uani 0.71(2) 1 d PD A 1
H50A H 0.7764 0.3812 0.1351 0.082 Uiso 0.71(2) 1 calc PR A 1
H50B H 0.7221 0.3204 0.1308 0.082 Uiso 0.71(2) 1 calc PR A 1
H50C H 0.7797 0.3729 0.0647 0.082 Uiso 0.71(2) 1 calc PR A 1
C39A C 0.8429(19) 0.1240(11) 0.1180(11) 0.022(6) Uiso 0.29(2) 1 d PD A 2
C40A C 0.8441(13) 0.0667(10) 0.0905(8) 0.012(5) Uiso 0.29(2) 1 d PD A 2
C41A C 0.8604(19) 0.0854(13) 0.0213(9) 0.037(7) Uiso 0.29(2) 1 d PD A 2
H41A H 0.8625 0.0462 0.0023 0.045 Uiso 0.29(2) 1 calc PR A 2
C42A C 0.873(2) 0.1599(15) -0.0189(11) 0.036(7) Uiso 0.29(2) 1 d PD A 2
H42A H 0.8832 0.1723 -0.0658 0.043 Uiso 0.29(2) 1 calc PR A 2
C43A C 0.8719(19) 0.2172(15) 0.0081(10) 0.029(6) Uiso 0.29(2) 1 d PD A 2
H43A H 0.8816 0.2686 -0.0203 0.035 Uiso 0.29(2) 1 calc PR A 2
C44A C 0.8563(18) 0.2000(13) 0.0766(10) 0.027(7) Uiso 0.29(2) 1 d PD A 2
C45A C 0.8373(14) -0.0188(12) 0.1315(11) 0.019(6) Uiso 0.29(2) 1 d PD A 2
H45A H 0.8234 -0.0227 0.1795 0.023 Uiso 0.29(2) 1 calc PR A 2
C46A C 0.9266(18) -0.0737(17) 0.118(2) 0.041(9) Uiso 0.29(2) 1 d PD A 2
H46D H 0.9196 -0.128 0.1456 0.062 Uiso 0.29(2) 1 calc PR A 2
H46E H 0.9744 -0.058 0.1296 0.062 Uiso 0.29(2) 1 calc PR A 2
H46F H 0.9424 -0.07 0.0712 0.062 Uiso 0.29(2) 1 calc PR A 2
C47A C 0.7592(16) -0.0452(17) 0.1181(14) 0.037(7) Uiso 0.29(2) 1 d PD A 2
H47D H 0.755 -0.1 0.1454 0.056 Uiso 0.29(2) 1 calc PR A 2
H47E H 0.7706 -0.0407 0.071 0.056 Uiso 0.29(2) 1 calc PR A 2
H47F H 0.7025 -0.0117 0.1294 0.056 Uiso 0.29(2) 1 calc PR A 2
C48A C 0.8564(13) 0.2648(12) 0.1032(12) 0.022(6) Uiso 0.29(2) 1 d PD A 2
H48A H 0.8599 0.2396 0.1512 0.026 Uiso 0.29(2) 1 calc PR A 2
C49A C 0.9384(14) 0.3075(13) 0.0685(13) 0.032(6) Uiso 0.29(2) 1 d PD A 2
H49D H 0.9358 0.348 0.0882 0.048 Uiso 0.29(2) 1 calc PR A 2
H49E H 0.938 0.332 0.0211 0.048 Uiso 0.29(2) 1 calc PR A 2
H49F H 0.9938 0.2695 0.0742 0.048 Uiso 0.29(2) 1 calc PR A 2
C50A C 0.7700(16) 0.3264(17) 0.0999(18) 0.036(8) Uiso 0.29(2) 1 d PD A 2
H50D H 0.7741 0.3666 0.1179 0.054 Uiso 0.29(2) 1 calc PR A 2
H50E H 0.7177 0.3005 0.1261 0.054 Uiso 0.29(2) 1 calc PR A 2
H50F H 0.7633 0.3512 0.0535 0.054 Uiso 0.29(2) 1 calc PR A 2
C53 C 0.7759(6) 0.4790(6) 0.2159(6) 0.024(2) Uani 0.643(10) 1 d PD B 1
C54 C 0.7484(7) 0.5236(12) 0.1548(9) 0.041(7) Uani 0.643(10) 1 d PD B 1
C55 C 0.8107(7) 0.5636(9) 0.1020(8) 0.038(4) Uani 0.643(10) 1 d PD B 1
H55 H 0.7909 0.5985 0.0629 0.046 Uiso 0.643(10) 1 calc PR B 1
C56 C 0.8992(6) 0.5542(7) 0.1050(6) 0.040(3) Uani 0.643(10) 1 d PD B 1
H56 H 0.9406 0.5802 0.0677 0.048 Uiso 0.643(10) 1 calc PR B 1
C57 C 0.9278(6) 0.5069(7) 0.1623(5) 0.039(3) Uani 0.643(10) 1 d PD B 1
H57 H 0.9894 0.5001 0.164 0.047 Uiso 0.643(10) 1 calc PR B 1
C58 C 0.8675(6) 0.4679(6) 0.2190(5) 0.029(2) Uani 0.643(10) 1 d PD B 1
C59 C 0.6505(8) 0.5499(10) 0.1480(8) 0.041(5) Uani 0.643(10) 1 d PD B 1
H59 H 0.6113 0.5191 0.1886 0.049 Uiso 0.643(10) 1 calc PR B 1
C60 C 0.6322(15) 0.5411(14) 0.0859(10) 0.058(7) Uani 0.643(10) 1 d PD B 1
H60A H 0.5682 0.5588 0.0845 0.087 Uiso 0.643(10) 1 calc PR B 1
H60B H 0.6483 0.4859 0.0878 0.087 Uiso 0.643(10) 1 calc PR B 1
H60C H 0.6685 0.5732 0.0459 0.087 Uiso 0.643(10) 1 calc PR B 1
C61 C 0.6223(12) 0.6377(11) 0.1398(12) 0.096(7) Uani 0.643(10) 1 d PD B 1
H61A H 0.5589 0.6534 0.1363 0.144 Uiso 0.643(10) 1 calc PR B 1
H61B H 0.6595 0.6681 0.0994 0.144 Uiso 0.643(10) 1 calc PR B 1
H61C H 0.6305 0.6477 0.1784 0.144 Uiso 0.643(10) 1 calc PR B 1
C62 C 0.9043(6) 0.4205(7) 0.2812(5) 0.041(3) Uani 0.643(10) 1 d PD B 1
H62 H 0.8588 0.387 0.3125 0.049 Uiso 0.643(10) 1 calc PR B 1
C63 C 0.9166(8) 0.4755(8) 0.3155(6) 0.055(3) Uani 0.643(10) 1 d PD B 1
H63A H 0.8594 0.5098 0.3243 0.083 Uiso 0.643(10) 1 calc PR B 1
H63B H 0.9626 0.5077 0.2866 0.083 Uiso 0.643(10) 1 calc PR B 1
H63C H 0.9354 0.4441 0.3576 0.083 Uiso 0.643(10) 1 calc PR B 1
C64 C 0.9908(7) 0.3670(8) 0.2679(7) 0.055(4) Uani 0.643(10) 1 d PD B 1
H64A H 1.0113 0.3376 0.3097 0.083 Uiso 0.643(10) 1 calc PR B 1
H64B H 1.0365 0.3983 0.2368 0.083 Uiso 0.643(10) 1 calc PR B 1
H64C H 0.9812 0.3302 0.2486 0.083 Uiso 0.643(10) 1 calc PR B 1
C53A C 0.7826(10) 0.4654(11) 0.1985(9) 0.021(5) Uiso 0.357(10) 1 d PD B 2
C54A C 0.7500(12) 0.529(2) 0.1461(12) 0.029(10) Uiso 0.357(10) 1 d PD B 2
C55A C 0.8115(13) 0.5562(18) 0.0869(12) 0.036(9) Uiso 0.357(10) 1 d PD B 2
H55A H 0.7889 0.5898 0.0485 0.044 Uiso 0.357(10) 1 calc PR B 2
C56A C 0.9032(14) 0.5365(13) 0.0819(11) 0.048(7) Uiso 0.357(10) 1 d PD B 2
H56A H 0.9432 0.5611 0.0428 0.058 Uiso 0.357(10) 1 calc PR B 2
C57A C 0.9356(11) 0.4802(11) 0.1352(9) 0.039(5) Uiso 0.357(10) 1 d PD B 2
H57A H 0.9988 0.4654 0.1322 0.047 Uiso 0.357(10) 1 calc PR B 2
C58A C 0.8761(10) 0.4438(10) 0.1946(9) 0.032(4) Uiso 0.357(10) 1 d PD B 2
C59A C 0.6515(14) 0.5367(16) 0.1439(14) 0.029(8) Uiso 0.357(10) 1 d PD B 2
H59A H 0.6314 0.4851 0.1715 0.035 Uiso 0.357(10) 1 calc PR B 2
C60A C 0.633(3) 0.556(2) 0.0749(16) 0.047(10) Uiso 0.357(10) 1 d PD B 2
H60D H 0.5688 0.5587 0.0782 0.07 Uiso 0.357(10) 1 calc PR B 2
H60E H 0.6678 0.5156 0.0554 0.07 Uiso 0.357(10) 1 calc PR B 2
H60F H 0.6512 0.6073 0.0468 0.07 Uiso 0.357(10) 1 calc PR B 2
C61A C 0.5944(11) 0.5981(10) 0.1758(8) 0.025(4) Uiso 0.357(10) 1 d PD B 2
H61D H 0.5311 0.6024 0.1745 0.038 Uiso 0.357(10) 1 calc PR B 2
H61E H 0.6146 0.6491 0.1512 0.038 Uiso 0.357(10) 1 calc PR B 2
H61F H 0.6008 0.5822 0.222 0.038 Uiso 0.357(10) 1 calc PR B 2
C62A C 0.9152(11) 0.3794(9) 0.2502(8) 0.034(4) Uiso 0.357(10) 1 d PD B 2
H62A H 0.8636 0.3622 0.2874 0.04 Uiso 0.357(10) 1 calc PR B 2
C63A C 0.9744(17) 0.4119(15) 0.2768(13) 0.058(7) Uiso 0.357(10) 1 d PD B 2
H63D H 0.9395 0.4576 0.2897 0.087 Uiso 0.357(10) 1 calc PR B 2
H63E H 1.027 0.4277 0.242 0.087 Uiso 0.357(10) 1 calc PR B 2
H63F H 0.9943 0.3711 0.3155 0.087 Uiso 0.357(10) 1 calc PR B 2
C64A C 0.9640(12) 0.3091(10) 0.2302(9) 0.037(4) Uiso 0.357(10) 1 d PD B 2
H64D H 0.9879 0.2691 0.2676 0.056 Uiso 0.357(10) 1 calc PR B 2
H64E H 1.0137 0.3242 0.1925 0.056 Uiso 0.357(10) 1 calc PR B 2
H64F H 0.9224 0.2877 0.2174 0.056 Uiso 0.357(10) 1 calc PR B 2
C85 C 0.1750(5) 0.8042(10) 0.4058(5) 0.047(4) Uiso 0.56(2) 1 d PG C 1
H85 H 0.237 0.8073 0.3877 0.056 Uiso 0.56(2) 1 calc PR C 1
C86 C 0.1122(9) 0.8726(6) 0.3995(5) 0.038(3) Uiso 0.56(2) 1 d PG C 1
H86 H 0.1314 0.9224 0.3771 0.046 Uiso 0.56(2) 1 calc PR C 1
C87 C 0.0214(7) 0.8681(5) 0.4260(5) 0.040(3) Uiso 0.56(2) 1 d PG C 1
H87 H -0.0214 0.9148 0.4217 0.047 Uiso 0.56(2) 1 calc PR C 1
C88 C -0.0066(5) 0.7952(8) 0.4587(6) 0.054(5) Uiso 0.56(2) 1 d PG C 1
H88 H -0.0686 0.7921 0.4768 0.065 Uiso 0.56(2) 1 calc PR C 1
C89 C 0.0562(11) 0.7269(5) 0.4650(6) 0.072(5) Uiso 0.56(2) 1 d PG C 1
H89 H 0.037 0.6771 0.4874 0.086 Uiso 0.56(2) 1 calc PR C 1
C90 C 0.1469(9) 0.7314(7) 0.4385(6) 0.060(4) Uiso 0.56(2) 1 d PG C 1
H90 H 0.1898 0.6846 0.4428 0.073 Uiso 0.56(2) 1 calc PR C 1
C85A C 0.1769(6) 0.7604(11) 0.4219(7) 0.040(4) Uiso 0.44(2) 1 d PG C 2
H85A H 0.2395 0.7408 0.4131 0.048 Uiso 0.44(2) 1 calc PR C 2
C86A C 0.1475(11) 0.8410(10) 0.4055(6) 0.048(5) Uiso 0.44(2) 1 d PG C 2
H86A H 0.1899 0.8764 0.3855 0.058 Uiso 0.44(2) 1 calc PR C 2
C87A C 0.0560(13) 0.8696(5) 0.4183(8) 0.056(5) Uiso 0.44(2) 1 d PG C 2
H87A H 0.0359 0.9247 0.4071 0.067 Uiso 0.44(2) 1 calc PR C 2
C88A C -0.0060(7) 0.8178(10) 0.4475(9) 0.067(7) Uiso 0.44(2) 1 d PG C 2
H88A H -0.0685 0.8374 0.4563 0.081 Uiso 0.44(2) 1 calc PR C 2
C89A C 0.0234(9) 0.7372(9) 0.4639(8) 0.069(7) Uiso 0.44(2) 1 d PG C 2
H89A H -0.019 0.7017 0.4839 0.082 Uiso 0.44(2) 1 calc PR C 2
C90A C 0.1149(11) 0.7085(6) 0.4511(7) 0.047(5) Uiso 0.44(2) 1 d PG C 2
H90A H 0.135 0.6535 0.4623 0.057 Uiso 0.44(2) 1 calc PR C 2

loop_
_atom_site_aniso_label
_atom_site_aniso_U_11
_atom_site_aniso_U_22
_atom_site_aniso_U_33
_atom_site_aniso_U_23
_atom_site_aniso_U_13
_atom_site_aniso_U_12
Pt 0.01560(10) 0.02986(12) 0.02431(11) 0.00067(9) -0.00392(8) -0.00374(8)
Sn1 0.01691(17) 0.0311(2) 0.02018(18) -0.00158(15) -0.00356(14) -0.00305(15)
Sn2 0.01621(18) 0.0311(2) 0.0276(2) 0.00222(16) -0.00412(15) -0.00428(15)
Sn3 0.01729(17) 0.0304(2) 0.01807(17) -0.00080(15) -0.00286(13) -0.00213(15)
Sn4 0.02039(19) 0.0287(2) 0.0310(2) 0.00273(17) -0.00589(16) -0.00704(15)
Cl1 0.0264(7) 0.0367(8) 0.0227(6) -0.0006(6) -0.0013(5) -0.0054(6)
Cl2 0.0260(7) 0.0387(8) 0.0317(7) -0.0088(6) -0.0064(6) 0.0068(6)
Cl3 0.0308(8) 0.0521(10) 0.0316(8) 0.0081(7) 0.0048(6) -0.0049(7)
Cl4 0.0317(8) 0.0333(8) 0.0487(9) -0.0078(7) -0.0082(7) -0.0091(6)
Si1 0.0183(7) 0.0306(8) 0.0230(7) -0.0045(6) -0.0059(6) 0.0012(6)
Si2 0.0223(8) 0.0430(10) 0.0201(7) -0.0057(7) -0.0065(6) 0.0047(7)
Si3 0.0317(9) 0.0286(9) 0.0697(14) -0.0062(9) -0.0219(9) -0.0077(7)
N1 0.018(2) 0.034(3) 0.020(2) -0.003(2) -0.0088(18) -0.0005(19)
N2 0.015(2) 0.030(3) 0.025(2) 0.001(2) -0.0045(18) -0.0030(18)
N3 0.023(2) 0.027(2) 0.017(2) -0.0005(19) -0.0062(18) -0.0004(19)
N4 0.019(2) 0.043(3) 0.017(2) -0.008(2) -0.0042(18) 0.003(2)
N5 0.025(3) 0.034(3) 0.055(4) 0.011(3) -0.013(2) -0.014(2)
N6 0.029(3) 0.030(3) 0.039(3) -0.006(2) -0.015(2) -0.004(2)
C1 0.024(3) 0.046(4) 0.025(3) -0.015(3) -0.013(2) 0.010(3)
C2 0.026(3) 0.052(4) 0.027(3) -0.011(3) -0.012(2) 0.009(3)
C3 0.035(4) 0.074(6) 0.035(4) -0.028(4) -0.009(3) 0.011(4)
C4 0.044(4) 0.073(6) 0.059(5) -0.043(5) -0.020(4) 0.010(4)
C5 0.036(4) 0.056(5) 0.056(5) -0.028(4) -0.020(3) 0.005(3)
C6 0.026(3) 0.043(4) 0.036(3) -0.020(3) -0.013(3) 0.006(3)
C7 0.030(3) 0.060(5) 0.025(3) -0.009(3) -0.001(3) 0.005(3)
C8 0.029(3) 0.067(5) 0.037(4) -0.004(4) -0.003(3) -0.002(3)
C9 0.050(5) 0.089(7) 0.029(4) -0.001(4) -0.006(3) 0.009(4)
C10 0.030(3) 0.031(3) 0.046(4) -0.016(3) -0.014(3) 0.001(3)
C11 0.034(4) 0.048(4) 0.054(4) -0.014(4) -0.010(3) -0.015(3)
C12 0.043(4) 0.039(4) 0.049(4) -0.007(3) -0.014(3) -0.001(3)
C13 0.014(2) 0.033(3) 0.022(3) -0.005(2) -0.003(2) -0.007(2)
C14 0.017(3) 0.030(3) 0.030(3) -0.001(2) -0.005(2) -0.004(2)
C15 0.027(3) 0.028(3) 0.035(3) 0.006(3) -0.006(3) -0.009(2)
C16 0.026(3) 0.030(3) 0.038(3) -0.011(3) -0.003(2) -0.005(2)
C17 0.029(3) 0.031(3) 0.026(3) -0.007(2) -0.002(2) -0.008(2)
C18 0.019(3) 0.028(3) 0.026(3) -0.003(2) -0.007(2) -0.007(2)
C19 0.029(3) 0.032(3) 0.027(3) -0.003(3) 0.001(2) 0.002(3)
C20 0.042(4) 0.045(4) 0.031(3) -0.004(3) -0.012(3) 0.009(3)
C21 0.031(3) 0.047(4) 0.039(4) 0.008(3) 0.006(3) -0.005(3)
C22 0.026(3) 0.030(3) 0.024(3) -0.006(2) -0.004(2) -0.003(2)
C23 0.035(3) 0.042(4) 0.032(3) 0.002(3) -0.001(3) -0.007(3)
C24 0.044(4) 0.044(4) 0.035(3) -0.001(3) -0.023(3) -0.007(3)
C25 0.024(3) 0.031(3) 0.044(4) -0.014(3) 0.001(3) -0.003(2)
C26 0.038(4) 0.043(4) 0.039(4) -0.014(3) -0.025(3) 0.013(3)
C27 0.019(2) 0.027(3) 0.018(2) -0.001(2) -0.003(2) 0.000(2)
C28 0.024(3) 0.026(3) 0.024(3) -0.002(2) -0.005(2) -0.003(2)
C29 0.027(3) 0.030(3) 0.027(3) -0.002(2) -0.004(2) -0.004(2)
C30 0.033(3) 0.036(3) 0.023(3) -0.001(3) -0.007(2) -0.003(3)
C31 0.026(3) 0.037(3) 0.026(3) -0.006(3) -0.009(2) -0.005(2)
C32 0.023(3) 0.026(3) 0.024(3) -0.003(2) -0.006(2) -0.001(2)
C33 0.034(3) 0.035(3) 0.031(3) -0.006(3) -0.010(3) -0.010(3)
C34 0.062(5) 0.033(4) 0.059(5) -0.007(3) -0.028(4) -0.010(3)
C35 0.031(3) 0.046(4) 0.049(4) -0.005(3) -0.014(3) -0.009(3)
C36 0.031(3) 0.031(3) 0.028(3) -0.002(2) -0.006(2) -0.010(3)
C37 0.036(4) 0.056(5) 0.042(4) -0.003(3) -0.014(3) -0.014(3)
C38 0.061(5) 0.033(4) 0.059(5) -0.013(4) 0.006(4) -0.014(4)
C51 0.057(5) 0.049(4) 0.046(4) -0.014(4) -0.018(4) 0.018(4)
C52 0.020(3) 0.090(6) 0.035(4) -0.019(4) -0.002(3) -0.001(3)
C65 0.029(3) 0.032(3) 0.041(3) -0.011(3) -0.013(3) -0.005(3)
C66 0.034(3) 0.034(3) 0.048(4) -0.014(3) -0.017(3) -0.001(3)
C67 0.036(4) 0.043(4) 0.051(4) -0.021(3) -0.015(3) 0.000(3)
C68 0.031(3) 0.056(5) 0.047(4) -0.018(4) -0.007(3) -0.007(3)
C69 0.034(3) 0.036(4) 0.041(4) -0.006(3) -0.008(3) -0.011(3)
C70 0.026(3) 0.034(3) 0.032(3) -0.007(3) -0.012(2) -0.005(2)
C71 0.044(4) 0.030(3) 0.051(4) -0.011(3) -0.019(3) 0.003(3)
C72 0.095(7) 0.039(4) 0.076(6) -0.020(4) -0.026(6) -0.007(5)
C73 0.046(5) 0.063(5) 0.060(5) -0.011(4) -0.018(4) 0.018(4)
C74 0.030(3) 0.027(3) 0.032(3) 0.002(3) -0.009(3) -0.004(2)
C75 0.044(4) 0.036(4) 0.037(4) -0.009(3) 0.002(3) -0.013(3)
C76 0.040(4) 0.051(4) 0.044(4) -0.010(3) -0.018(3) 0.003(3)
C77 0.057(5) 0.063(5) 0.100(7) -0.036(5) -0.051(5) -0.001(4)
C78 0.051(5) 0.034(4) 0.136(10) -0.015(5) -0.020(6) -0.010(4)
C39 0.014(4) 0.054(7) 0.019(4) -0.011(5) -0.001(3) 0.005(5)
C40 0.021(4) 0.047(7) 0.036(5) -0.014(5) -0.006(4) 0.000(5)
C41 0.032(5) 0.083(11) 0.022(5) -0.026(6) 0.002(4) 0.004(6)
C42 0.033(6) 0.102(13) 0.016(5) -0.011(6) 0.000(4) 0.002(7)
C43 0.039(6) 0.059(8) 0.023(5) 0.002(5) 0.000(4) 0.001(5)
C44 0.023(5) 0.046(7) 0.019(4) -0.003(5) -0.002(3) 0.003(4)
C45 0.039(6) 0.052(9) 0.042(7) -0.029(7) -0.016(5) 0.017(6)
C46 0.043(7) 0.101(14) 0.078(12) -0.066(12) -0.019(7) 0.031(8)
C47 0.056(8) 0.077(11) 0.064(9) -0.044(9) -0.024(6) 0.009(7)
C48 0.041(6) 0.033(5) 0.028(5) 0.000(5) -0.001(4) -0.008(4)
C49 0.061(8) 0.083(10) 0.062(9) -0.006(8) 0.012(7) -0.044(8)
C50 0.060(8) 0.039(7) 0.039(7) 0.005(6) -0.004(6) 0.002(6)
C53 0.024(5) 0.021(5) 0.030(5) -0.010(5) -0.005(4) -0.008(3)
C54 0.026(7) 0.027(8) 0.055(11) 0.010(6) -0.005(5) -0.015(5)
C55 0.037(7) 0.038(7) 0.031(7) 0.002(7) -0.004(5) -0.015(5)
C56 0.028(5) 0.051(7) 0.030(6) 0.004(5) 0.005(4) -0.026(5)
C57 0.021(5) 0.059(7) 0.031(5) -0.004(5) 0.001(4) -0.017(5)
C58 0.020(4) 0.029(5) 0.033(5) -0.005(4) 0.000(4) -0.009(4)
C59 0.030(7) 0.047(9) 0.038(8) 0.000(6) -0.009(5) -0.011(5)
C60 0.069(11) 0.054(11) 0.049(9) -0.008(9) -0.042(9) 0.015(9)
C61 0.067(11) 0.103(15) 0.148(19) -0.074(15) -0.063(13) 0.032(10)
C62 0.018(5) 0.049(7) 0.042(6) -0.003(5) -0.002(4) -0.002(4)
C63 0.032(6) 0.074(9) 0.060(8) -0.013(7) -0.014(5) -0.015(6)
C64 0.026(6) 0.066(9) 0.057(8) -0.001(7) -0.009(5) -0.004(6)

loop_
_atom_type_symbol
_atom_type_description
_atom_type_scat_dispersion_real
_atom_type_scat_dispersion_imag
_atom_type_scat_source
C C 0.0033 0.0016 'International Tables Vol C Tables 4.2.6.8 and 6.1.1.4'
H H 0 0 'International Tables Vol C Tables 4.2.6.8 and 6.1.1.4'
N N 0.0061 0.0033 'International Tables Vol C Tables 4.2.6.8 and 6.1.1.4'
Si Si 0.0817 0.0704 'International Tables Vol C Tables 4.2.6.8 and 6.1.1.4'
Cl Cl 0.1484 0.1585 'International Tables Vol C Tables 4.2.6.8 and 6.1.1.4'
Sn Sn -0.6537 1.4246 'International Tables Vol C Tables 4.2.6.8 and 6.1.1.4'
Pt Pt -1.7033 8.3905 'International Tables Vol C Tables 4.2.6.8 and 6.1.1.4'

loop_
_geom_angle_atom_site_label_1
_geom_angle_atom_site_label_2
_geom_angle_atom_site_label_3
_geom_angle
_geom_angle_site_symmetry_1
_geom_angle_site_symmetry_3
Sn1 Pt Sn2 81.477(14) . .
Sn1 Pt Sn4 157.386(16) . .
Sn2 Pt Sn4 90.850(15) . .
Sn1 Pt Sn3 88.857(15) . .
Sn2 Pt Sn3 156.915(17) . .
Sn4 Pt Sn3 105.320(15) . .
N1 Sn1 Cl1 106.20(14) . .
N1 Sn1 Cl2 105.82(15) . .
Cl1 Sn1 Cl2 100.73(5) . .
N1 Sn1 Pt 123.61(14) . .
Cl1 Sn1 Pt 110.47(4) . .
Cl2 Sn1 Pt 107.58(4) . .
N2 Sn2 Cl3 105.24(14) . .
N2 Sn2 Cl4 104.27(15) . .
Cl3 Sn2 Cl4 100.87(7) . .
N2 Sn2 Pt 124.30(13) . .
Cl3 Sn2 Pt 110.51(4) . .
Cl4 Sn2 Pt 109.05(4) . .
N3 Sn3 N4 75.91(18) . .
N3 Sn3 Pt 148.22(14) . .
N4 Sn3 Pt 133.97(13) . .
N3 Sn3 Si2 38.06(13) . .
N4 Sn3 Si2 37.88(13) . .
Pt Sn3 Si2 167.36(4) . .
N6 Sn4 N5 76.2(2) . .
N6 Sn4 Pt 133.00(15) . .
N5 Sn4 Pt 148.34(19) . .
N6 Sn4 Si3 38.02(15) . .
N5 Sn4 Si3 38.30(19) . .
Pt Sn4 Si3 164.99(4) . .
N2 Si1 N1 106.7(2) . .
N2 Si1 C26 115.1(3) . .
N1 Si1 C26 106.4(3) . .
N2 Si1 C25 106.8(3) . .
N1 Si1 C25 115.2(3) . .
C26 Si1 C25 107.0(3) . .
N4 Si2 N3 91.9(2) . .
N4 Si2 C51 120.5(3) . .
N3 Si2 C51 109.7(3) . .
N4 Si2 C52 110.2(3) . .
N3 Si2 C52 116.7(3) . .
C51 Si2 C52 107.7(4) . .
N4 Si2 Sn3 46.09(16) . .
N3 Si2 Sn3 45.82(14) . .
C51 Si2 Sn3 128.9(3) . .
C52 Si2 Sn3 123.3(3) . .
N6 Si3 N5 91.6(3) . .
N6 Si3 C78 120.4(3) . .
N5 Si3 C78 110.8(4) . .
N6 Si3 C77 108.0(3) . .
N5 Si3 C77 118.2(4) . .
C78 Si3 C77 107.8(5) . .
N6 Si3 Sn4 45.55(19) . .
N5 Si3 Sn4 46.15(18) . .
C78 Si3 Sn4 131.1(4) . .
C77 Si3 Sn4 121.1(3) . .
C1 N1 Si1 122.8(3) . .
C1 N1 Sn1 112.3(3) . .
Si1 N1 Sn1 124.6(3) . .
C13 N2 Si1 122.6(4) . .
C13 N2 Sn2 112.2(4) . .
Si1 N2 Sn2 125.0(3) . .
C27 N3 Si2 129.4(4) . .
C27 N3 Sn3 133.4(4) . .
Si2 N3 Sn3 96.1(2) . .
C39 N4 Si2 131.0(4) . .
C39A N4 Si2 128.2(11) . .
C39 N4 Sn3 129.1(3) . .
C39A N4 Sn3 135.8(11) . .
Si2 N4 Sn3 96.0(2) . .
C53 N5 Si3 124.0(7) . .
C53A N5 Si3 142.4(9) . .
C53 N5 Sn4 137.3(7) . .
C53A N5 Sn4 120.4(8) . .
Si3 N5 Sn4 95.6(2) . .
C65 N6 Si3 130.8(4) . .
C65 N6 Sn4 130.9(4) . .
Si3 N6 Sn4 96.4(3) . .
C2 C1 C6 121.0(6) . .
C2 C1 N1 119.3(6) . .
C6 C1 N1 119.5(5) . .
C3 C2 C1 117.7(7) . .
C3 C2 C7 120.1(6) . .
C1 C2 C7 122.2(6) . .
C4 C3 C2 121.6(7) . .
C4 C3 H3 119.2 . .
C2 C3 H3 119.2 . .
C3 C4 C5 120.2(7) . .
C3 C4 H4 119.9 . .
C5 C4 H4 119.9 . .
C4 C5 C6 122.0(8) . .
C4 C5 H5 119 . .
C6 C5 H5 119 . .
C5 C6 C1 117.5(6) . .
C5 C6 C10 120.0(7) . .
C1 C6 C10 122.5(6) . .
C2 C7 C8 112.4(6) . .
C2 C7 C9 112.6(7) . .
C8 C7 C9 109.8(6) . .
C2 C7 H7 107.2 . .
C8 C7 H7 107.2 . .
C9 C7 H7 107.2 . .
C7 C8 H8A 109.5 . .
C7 C8 H8B 109.5 . .
H8A C8 H8B 109.5 . .
C7 C8 H8C 109.5 . .
H8A C8 H8C 109.5 . .
H8B C8 H8C 109.5 . .
C7 C9 H9A 109.5 . .
C7 C9 H9B 109.5 . .
H9A C9 H9B 109.5 . .
C7 C9 H9C 109.5 . .
H9A C9 H9C 109.5 . .
H9B C9 H9C 109.5 . .
C6 C10 C12 111.5(5) . .
C6 C10 C11 110.5(5) . .
C12 C10 C11 110.0(6) . .
C6 C10 H10 108.3 . .
C12 C10 H10 108.3 . .
C11 C10 H10 108.3 . .
C10 C11 H11A 109.5 . .
C10 C11 H11B 109.5 . .
H11A C11 H11B 109.5 . .
C10 C11 H11C 109.5 . .
H11A C11 H11C 109.5 . .
H11B C11 H11C 109.5 . .
C10 C12 H12A 109.5 . .
C10 C12 H12B 109.5 . .
H12A C12 H12B 109.5 . .
C10 C12 H12C 109.5 . .
H12A C12 H12C 109.5 . .
H12B C12 H12C 109.5 . .
C14 C13 C18 119.0(5) . .
C14 C13 N2 121.4(5) . .
C18 C13 N2 119.4(5) . .
C15 C14 C13 119.4(5) . .
C15 C14 C19 117.7(5) . .
C13 C14 C19 122.8(5) . .
C16 C15 C14 121.6(5) . .
C16 C15 H15 119.2 . .
C14 C15 H15 119.2 . .
C17 C16 C15 118.6(6) . .
C17 C16 H16 120.7 . .
C15 C16 H16 120.7 . .
C16 C17 C18 122.6(6) . .
C16 C17 H17 118.7 . .
C18 C17 H17 118.7 . .
C17 C18 C13 118.7(5) . .
C17 C18 C22 119.5(5) . .
C13 C18 C22 121.8(5) . .
C21 C19 C20 110.1(5) . .
C21 C19 C14 111.7(6) . .
C20 C19 C14 110.3(5) . .
C21 C19 H19 108.2 . .
C20 C19 H19 108.2 . .
C14 C19 H19 108.2 . .
C19 C20 H20A 109.5 . .
C19 C20 H20B 109.5 . .
H20A C20 H20B 109.5 . .
C19 C20 H20C 109.5 . .
H20A C20 H20C 109.5 . .
H20B C20 H20C 109.5 . .
C19 C21 H21A 109.5 . .
C19 C21 H21B 109.5 . .
H21A C21 H21B 109.5 . .
C19 C21 H21C 109.5 . .
H21A C21 H21C 109.5 . .
H21B C21 H21C 109.5 . .
C18 C22 C24 111.0(5) . .
C18 C22 C23 111.7(5) . .
C24 C22 C23 110.6(5) . .
C18 C22 H22 107.8 . .
C24 C22 H22 107.8 . .
C23 C22 H22 107.8 . .
C22 C23 H23A 109.5 . .
C22 C23 H23B 109.5 . .
H23A C23 H23B 109.5 . .
C22 C23 H23C 109.5 . .
H23A C23 H23C 109.5 . .
H23B C23 H23C 109.5 . .
C22 C24 H24A 109.5 . .
C22 C24 H24B 109.5 . .
H24A C24 H24B 109.5 . .
C22 C24 H24C 109.5 . .
H24A C24 H24C 109.5 . .
H24B C24 H24C 109.5 . .
Si1 C25 H25A 109.5 . .
Si1 C25 H25B 109.5 . .
H25A C25 H25B 109.5 . .
Si1 C25 H25C 109.5 . .
H25A C25 H25C 109.5 . .
H25B C25 H25C 109.5 . .
Si1 C26 H26A 109.5 . .
Si1 C26 H26B 109.5 . .
H26A C26 H26B 109.5 . .
Si1 C26 H26C 109.5 . .
H26A C26 H26C 109.5 . .
H26B C26 H26C 109.5 . .
C28 C27 C32 120.1(5) . .
C28 C27 N3 120.6(5) . .
C32 C27 N3 119.3(5) . .
C29 C28 C27 118.6(5) . .
C29 C28 C33 117.8(5) . .
C27 C28 C33 123.6(5) . .
C30 C29 C28 122.1(6) . .
C30 C29 H29 118.9 . .
C28 C29 H29 118.9 . .
C31 C30 C29 118.8(5) . .
C31 C30 H30 120.6 . .
C29 C30 H30 120.6 . .
C30 C31 C32 121.4(6) . .
C30 C31 H31 119.3 . .
C32 C31 H31 119.3 . .
C31 C32 C27 118.9(5) . .
C31 C32 C36 118.4(5) . .
C27 C32 C36 122.7(5) . .
C28 C33 C35 111.6(6) . .
C28 C33 C34 111.6(5) . .
C35 C33 C34 109.6(6) . .
C28 C33 H33 108 . .
C35 C33 H33 108 . .
C34 C33 H33 108 . .
C33 C34 H34A 109.5 . .
C33 C34 H34B 109.5 . .
H34A C34 H34B 109.5 . .
C33 C34 H34C 109.5 . .
H34A C34 H34C 109.5 . .
H34B C34 H34C 109.5 . .
C33 C35 H35A 109.5 . .
C33 C35 H35B 109.5 . .
H35A C35 H35B 109.5 . .
C33 C35 H35C 109.5 . .
H35A C35 H35C 109.5 . .
H35B C35 H35C 109.5 . .
C37 C36 C32 112.5(5) . .
C37 C36 C38 110.0(6) . .
C32 C36 C38 110.1(5) . .
C37 C36 H36 108.1 . .
C32 C36 H36 108.1 . .
C38 C36 H36 108.1 . .
C36 C37 H37A 109.5 . .
C36 C37 H37B 109.5 . .
H37A C37 H37B 109.5 . .
C36 C37 H37C 109.5 . .
H37A C37 H37C 109.5 . .
H37B C37 H37C 109.5 . .
C36 C38 H38A 109.5 . .
C36 C38 H38B 109.5 . .
H38A C38 H38B 109.5 . .
C36 C38 H38C 109.5 . .
H38A C38 H38C 109.5 . .
H38B C38 H38C 109.5 . .
Si2 C51 H51A 109.5 . .
Si2 C51 H51B 109.5 . .
H51A C51 H51B 109.5 . .
Si2 C51 H51C 109.5 . .
H51A C51 H51C 109.5 . .
H51B C51 H51C 109.5 . .
Si2 C52 H52A 109.5 . .
Si2 C52 H52B 109.5 . .
H52A C52 H52B 109.5 . .
Si2 C52 H52C 109.5 . .
H52A C52 H52C 109.5 . .
H52B C52 H52C 109.5 . .
C70 C65 C66 118.8(6) . .
C70 C65 N6 121.8(6) . .
C66 C65 N6 119.3(6) . .
C67 C66 C65 119.4(6) . .
C67 C66 C71 118.2(6) . .
C65 C66 C71 122.4(6) . .
C68 C67 C66 121.3(7) . .
C68 C67 H67 119.3 . .
C66 C67 H67 119.3 . .
C69 C68 C67 119.2(7) . .
C69 C68 H68 120.4 . .
C67 C68 H68 120.4 . .
C68 C69 C70 121.9(6) . .
C68 C69 H69 119.1 . .
C70 C69 H69 119.1 . .
C69 C70 C65 119.3(6) . .
C69 C70 C74 117.9(6) . .
C65 C70 C74 122.8(6) . .
C66 C71 C72 110.9(6) . .
C66 C71 C73 112.4(6) . .
C72 C71 C73 110.0(7) . .
C66 C71 H71 107.8 . .
C72 C71 H71 107.8 . .
C73 C71 H71 107.8 . .
C71 C72 H72A 109.5 . .
C71 C72 H72B 109.5 . .
H72A C72 H72B 109.5 . .
C71 C72 H72C 109.5 . .
H72A C72 H72C 109.5 . .
H72B C72 H72C 109.5 . .
C71 C73 H73A 109.5 . .
C71 C73 H73B 109.5 . .
H73A C73 H73B 109.5 . .
C71 C73 H73C 109.5 . .
H73A C73 H73C 109.5 . .
H73B C73 H73C 109.5 . .
C70 C74 C76 112.0(6) . .
C70 C74 C75 111.6(5) . .
C76 C74 C75 110.2(5) . .
C70 C74 H74 107.6 . .
C76 C74 H74 107.6 . .
C75 C74 H74 107.6 . .
C74 C75 H75A 109.5 . .
C74 C75 H75B 109.5 . .
H75A C75 H75B 109.5 . .
C74 C75 H75C 109.5 . .
H75A C75 H75C 109.5 . .
H75B C75 H75C 109.5 . .
C74 C76 H76A 109.5 . .
C74 C76 H76B 109.5 . .
H76A C76 H76B 109.5 . .
C74 C76 H76C 109.5 . .
H76A C76 H76C 109.5 . .
H76B C76 H76C 109.5 . .
Si3 C77 H77A 109.5 . .
Si3 C77 H77B 109.5 . .
H77A C77 H77B 109.5 . .
Si3 C77 H77C 109.5 . .
H77A C77 H77C 109.5 . .
H77B C77 H77C 109.5 . .
Si3 C78 H78A 109.5 . .
Si3 C78 H78B 109.5 . .
H78A C78 H78B 109.5 . .
Si3 C78 H78C 109.5 . .
H78A C78 H78C 109.5 . .
H78B C78 H78C 109.5 . .
C80 C79 C84 120.0(7) . .
C80 C79 H79 120 . .
C84 C79 H79 120 . .
C81 C80 C79 120.0(6) . .
C81 C80 H80 120 . .
C79 C80 H80 120 . .
C80 C81 C82 120.1(8) . .
C80 C81 H81 120 . .
C82 C81 H81 120 . .
C81 C82 C83 120.0(7) . .
C81 C82 H82 120 . .
C83 C82 H82 120 . .
C84 C83 C82 119.9(7) . .
C84 C83 H83 120 . .
C82 C83 H83 120 . .
C83 C84 C79 120.1(7) . .
C83 C84 H84 120 . .
C79 C84 H84 120 . .
C92 C91 C96 120.0(9) . .
C92 C91 H91 120 . .
C96 C91 H91 120 . .
C91 C92 C93 120.0(9) . .
C91 C92 H92 120 . .
C93 C92 H92 120 . .
C92 C93 C94 120.0(9) . .
C92 C93 H93 120 . .
C94 C93 H93 120 . .
C93 C94 C95 120.0(9) . .
C93 C94 H94 120 . .
C95 C94 H94 120 . .
C96 C95 C94 120.0(10) . .
C96 C95 H95 120 . .
C94 C95 H95 120 . .
C95 C96 C91 120.1(10) . .
C95 C96 H96 120 . .
C91 C96 H96 120 . .
C98 C97 C102 120.1(6) . .
C98 C97 H97 120 . .
C102 C97 H97 120 . .
C97 C98 C99 120.0(6) . .
C97 C98 H98 120 . .
C99 C98 H98 120 . .
C100 C99 C98 120.0(5) . .
C100 C99 H99 120 . .
C98 C99 H99 120 . .
C101 C100 C99 120.0(5) . .
C101 C100 H100 120 . .
C99 C100 H100 120 . .
C100 C101 C102 120.0(6) . .
C100 C101 H101 120 . .
C102 C101 H101 120 . .
C101 C102 C97 120.0(6) . .
C101 C102 H102 120 . .
C97 C102 H102 120 . .
C104 C103 C108 119.9(4) . .
C104 C103 H103 120 . .
C108 C103 H103 120 . .
C103 C104 C105 120.1(4) . .
C103 C104 H104 120 . .
C105 C104 H104 120 . .
C106 C105 C104 120.1(4) . .
C106 C105 H105 120 . .
C104 C105 H105 120 . .
C107 C106 C105 120.0(4) . .
C107 C106 H106 120 . .
C105 C106 H106 120 . .
C106 C107 C108 120.0(4) . .
C106 C107 H107 120 . .
C108 C107 H107 120 . .
C107 C108 C103 120.0(4) . .
C107 C108 H108 120 . .
C103 C108 H108 120 . .
C111 C109 C110 124.4(5) 2_566 .
C111 C109 H109 117.8 2_566 .
C110 C109 H109 117.8 . .
C111 C110 C109 113.7(5) . .
C111 C110 H110 123.2 . .
C109 C110 H110 123.2 . .
C110 C111 C109 121.9(5) . 2_566
C110 C111 H111 119.1 . .
C109 C111 H111 119.1 2_566 .
C44 C39 C40 118.3(6) . .
C44 C39 N4 124.7(7) . .
C40 C39 N4 117.0(4) . .
C41 C40 C39 121.1 . .
C41 C40 C45 115.9(5) . .
C39 C40 C45 123.0(5) . .
C42 C41 C40 119.9(6) . .
C42 C41 H41 120 . .
C40 C41 H41 120 . .
C41 C42 C43 119.8(8) . .
C41 C42 H42 120.1 . .
C43 C42 H42 120.1 . .
C42 C43 C44 120.9(12) . .
C42 C43 H43 119.6 . .
C44 C43 H43 119.6 . .
C43 C44 C39 119.9(13) . .
C43 C44 C48 117.6(11) . .
C39 C44 C48 122.5(7) . .
C40 C45 C47 113.8(10) . .
C40 C45 C46 111.9(10) . .
C47 C45 C46 109.5(10) . .
C40 C45 H45 107.1 . .
C47 C45 H45 107.1 . .
C46 C45 H45 107.1 . .
C45 C46 H46A 109.5 . .
C45 C46 H46B 109.5 . .
H46A C46 H46B 109.5 . .
C45 C46 H46C 109.5 . .
H46A C46 H46C 109.5 . .
H46B C46 H46C 109.5 . .
C45 C47 H47A 109.5 . .
C45 C47 H47B 109.5 . .
H47A C47 H47B 109.5 . .
C45 C47 H47C 109.5 . .
H47A C47 H47C 109.5 . .
H47B C47 H47C 109.5 . .
C44 C48 C49 112.7(10) . .
C44 C48 C50 110.3(10) . .
C49 C48 C50 109.9(10) . .
C44 C48 H48 107.9 . .
C49 C48 H48 107.9 . .
C50 C48 H48 107.9 . .
C48 C49 H49A 109.5 . .
C48 C49 H49B 109.5 . .
H49A C49 H49B 109.5 . .
C48 C49 H49C 109.5 . .
H49A C49 H49C 109.5 . .
H49B C49 H49C 109.5 . .
C48 C50 H50A 109.5 . .
C48 C50 H50B 109.5 . .
H50A C50 H50B 109.5 . .
C48 C50 H50C 109.5 . .
H50A C50 H50C 109.5 . .
H50B C50 H50C 109.5 . .
C40A C39A C44A 120.0(17) . .
C40A C39A N4 124.9(14) . .
C44A C39A N4 115.1(15) . .
C39A C40A C41A 119.5(14) . .
C39A C40A C45A 123.3(15) . .
C41A C40A C45A 117.0(14) . .
C42A C41A C40A 120.3(17) . .
C42A C41A H41A 119.9 . .
C40A C41A H41A 119.9 . .
C41A C42A C43A 120.6(18) . .
C41A C42A H42A 119.7 . .
C43A C42A H42A 119.7 . .
C42A C43A C44A 120.2(19) . .
C42A C43A H43A 119.9 . .
C44A C43A H43A 119.9 . .
C43A C44A C39A 119.5(19) . .
C43A C44A C48A 117.9(17) . .
C39A C44A C48A 122.6(16) . .
C40A C45A C46A 111.9(17) . .
C40A C45A C47A 110.4(16) . .
C46A C45A C47A 110.6(18) . .
C40A C45A H45A 107.9 . .
C46A C45A H45A 107.9 . .
C47A C45A H45A 107.9 . .
C45A C46A H46D 109.5 . .
C45A C46A H46E 109.5 . .
H46D C46A H46E 109.5 . .
C45A C46A H46F 109.5 . .
H46D C46A H46F 109.5 . .
H46E C46A H46F 109.5 . .
C45A C47A H47D 109.5 . .
C45A C47A H47E 109.5 . .
H47D C47A H47E 109.5 . .
C45A C47A H47F 109.5 . .
H47D C47A H47F 109.5 . .
H47E C47A H47F 109.5 . .
C44A C48A C49A 112.8(17) . .
C44A C48A C50A 113.4(18) . .
C49A C48A C50A 108.8(17) . .
C44A C48A H48A 107.2 . .
C49A C48A H48A 107.2 . .
C50A C48A H48A 107.2 . .
C48A C49A H49D 109.5 . .
C48A C49A H49E 109.5 . .
H49D C49A H49E 109.5 . .
C48A C49A H49F 109.5 . .
H49D C49A H49F 109.5 . .
H49E C49A H49F 109.5 . .
C48A C50A H50D 109.5 . .
C48A C50A H50E 109.5 . .
H50D C50A H50E 109.5 . .
C48A C50A H50F 109.5 . .
H50D C50A H50F 109.5 . .
H50E C50A H50F 109.5 . .
N5 C53 C58 120.6(8) . .
N5 C53 C54 119.0(8) . .
C58 C53 C54 119.2(9) . .
C55 C54 C53 118.5(10) . .
C55 C54 C59 115.4(11) . .
C53 C54 C59 123.8(11) . .
C56 C55 C54 122.0(11) . .
C56 C55 H55 119 . .
C54 C55 H55 119 . .
C55 C56 C57 119.6(9) . .
C55 C56 H56 120.2 . .
C57 C56 H56 120.2 . .
C56 C57 C58 121.4(8) . .
C56 C57 H57 119.3 . .
C58 C57 H57 119.3 . .
C57 C58 C53 118.7(8) . .
C57 C58 C62 117.6(8) . .
C53 C58 C62 123.6(8) . .
C54 C59 C61 110.6(13) . .
C54 C59 C60 113.5(13) . .
C61 C59 C60 104.7(12) . .
C54 C59 H59 109.3 . .
C61 C59 H59 109.3 . .
C60 C59 H59 109.3 . .
C59 C60 H60A 109.5 . .
C59 C60 H60B 109.5 . .
H60A C60 H60B 109.5 . .
C59 C60 H60C 109.5 . .
H60A C60 H60C 109.5 . .
H60B C60 H60C 109.5 . .
C59 C61 H61A 109.5 . .
C59 C61 H61B 109.5 . .
H61A C61 H61B 109.5 . .
C59 C61 H61C 109.5 . .
H61A C61 H61C 109.5 . .
H61B C61 H61C 109.5 . .
C64 C62 C58 112.9(9) . .
C64 C62 C63 110.3(9) . .
C58 C62 C63 110.3(9) . .
C64 C62 H62 107.7 . .
C58 C62 H62 107.7 . .
C63 C62 H62 107.7 . .
C62 C63 H63A 109.5 . .
C62 C63 H63B 109.5 . .
H63A C63 H63B 109.5 . .
C62 C63 H63C 109.5 . .
H63A C63 H63C 109.5 . .
H63B C63 H63C 109.5 . .
C62 C64 H64A 109.5 . .
C62 C64 H64B 109.5 . .
H64A C64 H64B 109.5 . .
C62 C64 H64C 109.5 . .
H64A C64 H64C 109.5 . .
H64B C64 H64C 109.5 . .
C58A C53A C54A 119.0(14) . .
C58A C53A N5 119.4(12) . .
C54A C53A N5 119.6(13) . .
C55A C54A C53A 118.0(16) . .
C55A C54A C59A 119.2(17) . .
C53A C54A C59A 116.5(19) . .
C56A C55A C54A 122.8(18) . .
C56A C55A H55A 118.6 . .
C54A C55A H55A 118.6 . .
C55A C56A C57A 118.4(17) . .
C55A C56A H56A 120.8 . .
C57A C56A H56A 120.8 . .
C56A C57A C58A 121.3(15) . .
C56A C57A H57A 119.4 . .
C58A C57A H57A 119.4 . .
C53A C58A C57A 119.1(13) . .
C53A C58A C62A 121.7(13) . .
C57A C58A C62A 119.1(13) . .
C60A C59A C54A 115(2) . .
C60A C59A C61A 109.5(18) . .
C54A C59A C61A 110.0(18) . .
C60A C59A H59A 107.4 . .
C54A C59A H59A 107.4 . .
C61A C59A H59A 107.4 . .
C59A C60A H60D 109.5 . .
C59A C60A H60E 109.5 . .
H60D C60A H60E 109.5 . .
C59A C60A H60F 109.5 . .
H60D C60A H60F 109.5 . .
H60E C60A H60F 109.5 . .
C59A C61A H61D 109.5 . .
C59A C61A H61E 109.5 . .
H61D C61A H61E 109.5 . .
C59A C61A H61F 109.5 . .
H61D C61A H61F 109.5 . .
H61E C61A H61F 109.5 . .
C64A C62A C58A 112.4(14) . .
C64A C62A C63A 112.3(15) . .
C58A C62A C63A 110.4(15) . .
C64A C62A H62A 107.2 . .
C58A C62A H62A 107.2 . .
C63A C62A H62A 107.2 . .
C62A C63A H63D 109.5 . .
C62A C63A H63E 109.5 . .
H63D C63A H63E 109.5 . .
C62A C63A H63F 109.5 . .
H63D C63A H63F 109.5 . .
H63E C63A H63F 109.5 . .
C62A C64A H64D 109.5 . .
C62A C64A H64E 109.5 . .
H64D C64A H64E 109.5 . .
C62A C64A H64F 109.5 . .
H64D C64A H64F 109.5 . .
H64E C64A H64F 109.5 . .
C86 C85 C90 120 . .
C86 C85 H85 120 . .
C90 C85 H85 120 . .
C87 C86 C85 120 . .
C87 C86 H86 120 . .
C85 C86 H86 120 . .
C86 C87 C88 120 . .
C86 C87 H87 120 . .
C88 C87 H87 120 . .
C89 C88 C87 120 . .
C89 C88 H88 120 . .
C87 C88 H88 120 . .
C88 C89 C90 120 . .
C88 C89 H89 120 . .
C90 C89 H89 120 . .
C89 C90 C85 120 . .
C89 C90 H90 120 . .
C85 C90 H90 120 . .
C86A C85A C90A 120 . .
C86A C85A H85A 120 . .
C90A C85A H85A 120 . .
C87A C86A C85A 120 . .
C87A C86A H86A 120 . .
C85A C86A H86A 120 . .
C88A C87A C86A 120 . .
C88A C87A H87A 120 . .
C86A C87A H87A 120 . .
C87A C88A C89A 120 . .
C87A C88A H88A 120 . .
C89A C88A H88A 120 . .
C90A C89A C88A 120 . .
C90A C89A H89A 120 . .
C88A C89A H89A 120 . .
C89A C90A C85A 120 . .
C89A C90A H90A 120 . .
C85A C90A H90A 120 . .

loop_
_geom_bond_atom_site_label_1
_geom_bond_atom_site_label_2
_geom_bond_distance
_geom_bond_site_symmetry_2
Pt Sn1 2.5392(5) .
Pt Sn2 2.5524(4) .
Pt Sn4 2.5532(5) .
Pt Sn3 2.5606(4) .
Sn1 N1 2.037(4) .
Sn1 Cl1 2.3537(14) .
Sn1 Cl2 2.3793(15) .
Sn2 N2 2.040(5) .
Sn2 Cl3 2.3460(16) .
Sn2 Cl4 2.3766(18) .
Sn3 N3 2.034(4) .
Sn3 N4 2.042(5) .
Sn3 Si2 2.8196(16) .
Sn4 N6 2.028(6) .
Sn4 N5 2.046(5) .
Sn4 Si3 2.823(2) .
Si1 N2 1.747(5) .
Si1 N1 1.748(5) .
Si1 C26 1.862(6) .
Si1 C25 1.868(6) .
Si2 N4 1.741(5) .
Si2 N3 1.748(5) .
Si2 C51 1.848(8) .
Si2 C52 1.855(7) .
Si3 N6 1.750(5) .
Si3 N5 1.758(7) .
Si3 C78 1.862(8) .
Si3 C77 1.864(8) .
N1 C1 1.453(8) .
N2 C13 1.447(7) .
N3 C27 1.436(7) .
N4 C39 1.419(7) .
N4 C39A 1.50(2) .
N5 C53 1.372(10) .
N5 C53A 1.566(18) .
N6 C65 1.432(8) .
C1 C2 1.418(9) .
C1 C6 1.425(10) .
C2 C3 1.401(10) .
C2 C7 1.508(11) .
C3 C4 1.369(12) .
C3 H3 0.95 .
C4 C5 1.379(11) .
C4 H4 0.95 .
C5 C6 1.387(10) .
C5 H5 0.95 .
C6 C10 1.512(9) .
C7 C8 1.529(9) .
C7 C9 1.536(9) .
C7 H7 1 .
C8 H8A 0.98 .
C8 H8B 0.98 .
C8 H8C 0.98 .
C9 H9A 0.98 .
C9 H9B 0.98 .
C9 H9C 0.98 .
C10 C12 1.534(9) .
C10 C11 1.542(9) .
C10 H10 1 .
C11 H11A 0.98 .
C11 H11B 0.98 .
C11 H11C 0.98 .
C12 H12A 0.98 .
C12 H12B 0.98 .
C12 H12C 0.98 .
C13 C14 1.412(8) .
C13 C18 1.425(8) .
C14 C15 1.387(9) .
C14 C19 1.536(8) .
C15 C16 1.386(9) .
C15 H15 0.95 .
C16 C17 1.376(8) .
C16 H16 0.95 .
C17 C18 1.379(8) .
C17 H17 0.95 .
C18 C22 1.516(8) .
C19 C21 1.529(9) .
C19 C20 1.530(9) .
C19 H19 1 .
C20 H20A 0.98 .
C20 H20B 0.98 .
C20 H20C 0.98 .
C21 H21A 0.98 .
C21 H21B 0.98 .
C21 H21C 0.98 .
C22 C24 1.534(8) .
C22 C23 1.537(8) .
C22 H22 1 .
C23 H23A 0.98 .
C23 H23B 0.98 .
C23 H23C 0.98 .
C24 H24A 0.98 .
C24 H24B 0.98 .
C24 H24C 0.98 .
C25 H25A 0.98 .
C25 H25B 0.98 .
C25 H25C 0.98 .
C26 H26A 0.98 .
C26 H26B 0.98 .
C26 H26C 0.98 .
C27 C28 1.407(8) .
C27 C32 1.412(8) .
C28 C29 1.390(8) .
C28 C33 1.521(8) .
C29 C30 1.385(9) .
C29 H29 0.95 .
C30 C31 1.385(9) .
C30 H30 0.95 .
C31 C32 1.395(8) .
C31 H31 0.95 .
C32 C36 1.528(8) .
C33 C35 1.527(9) .
C33 C34 1.540(9) .
C33 H33 1 .
C34 H34A 0.98 .
C34 H34B 0.98 .
C34 H34C 0.98 .
C35 H35A 0.98 .
C35 H35B 0.98 .
C35 H35C 0.98 .
C36 C37 1.524(9) .
C36 C38 1.530(10) .
C36 H36 1 .
C37 H37A 0.98 .
C37 H37B 0.98 .
C37 H37C 0.98 .
C38 H38A 0.98 .
C38 H38B 0.98 .
C38 H38C 0.98 .
C51 H51A 0.98 .
C51 H51B 0.98 .
C51 H51C 0.98 .
C52 H52A 0.98 .
C52 H52B 0.98 .
C52 H52C 0.98 .
C65 C70 1.415(9) .
C65 C66 1.421(9) .
C66 C67 1.392(10) .
C66 C71 1.511(9) .
C67 C68 1.386(10) .
C67 H67 0.95 .
C68 C69 1.375(10) .
C68 H68 0.95 .
C69 C70 1.392(9) .
C69 H69 0.95 .
C70 C74 1.523(9) .
C71 C72 1.523(11) .
C71 C73 1.533(10) .
C71 H71 1 .
C72 H72A 0.98 .
C72 H72B 0.98 .
C72 H72C 0.98 .
C73 H73A 0.98 .
C73 H73B 0.98 .
C73 H73C 0.98 .
C74 C76 1.526(9) .
C74 C75 1.532(9) .
C74 H74 1 .
C75 H75A 0.98 .
C75 H75B 0.98 .
C75 H75C 0.98 .
C76 H76A 0.98 .
C76 H76B 0.98 .
C76 H76C 0.98 .
C77 H77A 0.98 .
C77 H77B 0.98 .
C77 H77C 0.98 .
C78 H78A 0.98 .
C78 H78B 0.98 .
C78 H78C 0.98 .
C79 C80 1.390(12) .
C79 C84 1.391(11) .
C79 H79 0.95 .
C80 C81 1.390(12) .
C80 H80 0.95 .
C81 C82 1.389(11) .
C81 H81 0.95 .
C82 C83 1.391(13) .
C82 H82 0.95 .
C83 C84 1.390(12) .
C83 H83 0.95 .
C84 H84 0.95 .
C91 C92 1.390(17) .
C91 C96 1.389(16) .
C91 H91 0.95 .
C92 C93 1.390(15) .
C92 H92 0.95 .
C93 C94 1.390(14) .
C93 H93 0.95 .
C94 C95 1.389(14) .
C94 H94 0.95 .
C95 C96 1.390(17) .
C95 H95 0.95 .
C96 H96 0.95 .
C97 C98 1.390(10) .
C97 C102 1.390(9) .
C97 H97 0.95 .
C98 C99 1.390(9) .
C98 H98 0.95 .
C99 C100 1.391(9) .
C99 H99 0.95 .
C100 C101 1.391(9) .
C100 H100 0.95 .
C101 C102 1.390(9) .
C101 H101 0.95 .
C102 H102 0.95 .
C103 C104 1.391(5) .
C103 C108 1.391(5) .
C103 H103 0.95 .
C104 C105 1.390(5) .
C104 H104 0.95 .
C105 C106 1.390(6) .
C105 H105 0.95 .
C106 C107 1.390(6) .
C106 H106 0.95 .
C107 C108 1.390(5) .
C107 H107 0.95 .
C108 H108 0.95 .
C109 C111 1.370(11) 2_566
C109 C110 1.484(9) .
C109 H109 0.95 .
C110 C111 1.360(9) .
C110 H110 0.95 .
C111 C109 1.370(16) 2_566
C111 H111 0.95 .
C39 C44 1.397(13) .
C39 C40 1.3998 .
C40 C41 1.3908 .
C40 C45 1.522(15) .
C41 C42 1.370(17) .
C41 H41 0.95 .
C42 C43 1.39(2) .
C42 H42 0.95 .
C43 C44 1.392(12) .
C43 H43 0.95 .
C44 C48 1.524(17) .
C45 C47 1.548(13) .
C45 C46 1.551(13) .
C45 H45 1 .
C46 H46A 0.98 .
C46 H46B 0.98 .
C46 H46C 0.98 .
C47 H47A 0.98 .
C47 H47B 0.98 .
C47 H47C 0.98 .
C48 C49 1.536(13) .
C48 C50 1.544(12) .
C48 H48 1 .
C49 H49A 0.98 .
C49 H49B 0.98 .
C49 H49C 0.98 .
C50 H50A 0.98 .
C50 H50B 0.98 .
C50 H50C 0.98 .
C39A C40A 1.393(16) .
C39A C44A 1.399(19) .
C40A C41A 1.399(16) .
C40A C45A 1.522(18) .
C41A C42A 1.37(2) .
C41A H41A 0.95 .
C42A C43A 1.38(2) .
C42A H42A 0.95 .
C43A C44A 1.390(19) .
C43A H43A 0.95 .
C44A C48A 1.51(2) .
C45A C46A 1.543(19) .
C45A C47A 1.548(18) .
C45A H45A 1 .
C46A H46D 0.98 .
C46A H46E 0.98 .
C46A H46F 0.98 .
C47A H47D 0.98 .
C47A H47E 0.98 .
C47A H47F 0.98 .
C48A C49A 1.537(18) .
C48A C50A 1.545(18) .
C48A H48A 1 .
C49A H49D 0.98 .
C49A H49E 0.98 .
C49A H49F 0.98 .
C50A H50D 0.98 .
C50A H50E 0.98 .
C50A H50F 0.98 .
C53 C58 1.413(10) .
C53 C54 1.421(16) .
C54 C55 1.399(14) .
C54 C59 1.522(11) .
C55 C56 1.369(12) .
C55 H55 0.95 .
C56 C57 1.371(13) .
C56 H56 0.95 .
C57 C58 1.414(12) .
C57 H57 0.95 .
C58 C62 1.515(12) .
C59 C61 1.532(19) .
C59 C60 1.542(16) .
C59 H59 1 .
C60 H60A 0.98 .
C60 H60B 0.98 .
C60 H60C 0.98 .
C61 H61A 0.98 .
C61 H61B 0.98 .
C61 H61C 0.98 .
C62 C64 1.499(14) .
C62 C63 1.541(17) .
C62 H62 1 .
C63 H63A 0.98 .
C63 H63B 0.98 .
C63 H63C 0.98 .
C64 H64A 0.98 .
C64 H64B 0.98 .
C64 H64C 0.98 .
C53A C58A 1.406(15) .
C53A C54A 1.423(19) .
C54A C55A 1.399(18) .
C54A C59A 1.524(16) .
C55A C56A 1.375(17) .
C55A H55A 0.95 .
C56A C57A 1.380(18) .
C56A H56A 0.95 .
C57A C58A 1.427(17) .
C57A H57A 0.95 .
C58A C62A 1.515(16) .
C59A C60A 1.52(2) .
C59A C61A 1.53(2) .
C59A H59A 1 .
C60A H60D 0.98 .
C60A H60E 0.98 .
C60A H60F 0.98 .
C61A H61D 0.98 .
C61A H61E 0.98 .
C61A H61F 0.98 .
C62A C64A 1.492(18) .
C62A C63A 1.54(2) .
C62A H62A 1 .
C63A H63D 0.98 .
C63A H63E 0.98 .
C63A H63F 0.98 .
C64A H64D 0.98 .
C64A H64E 0.98 .
C64A H64F 0.98 .
C85 C86 1.39 .
C85 C90 1.39 .
C85 H85 0.95 .
C86 C87 1.39 .
C86 H86 0.95 .
C87 C88 1.39 .
C87 H87 0.95 .
C88 C89 1.39 .
C88 H88 0.95 .
C89 C90 1.39 .
C89 H89 0.95 .
C90 H90 0.95 .
C85A C86A 1.39 .
C85A C90A 1.39 .
C85A H85A 0.95 .
C86A C87A 1.39 .
C86A H86A 0.95 .
C87A C88A 1.39 .
C87A H87A 0.95 .
C88A C89A 1.39 .
C88A H88A 0.95 .
C89A C90A 1.39 .
C89A H89A 0.95 .
C90A H90A 0.95 .
